data_4085116
loop_
_publ_author_name
'Deacon, Glen B.'
'Jaroschik, Florian'
'Junk, Peter C.'
'Kelly, Rory P.'

_publ_section_title
;
 Bulky Group 2 Octaphenylmetallocenes and Direct Access to Calcium and
 Ytterbium Pseudo-Grignard Complexes
;
_journal_issue 11
_journal_name_full Organometallics
_journal_page_first 2369
_journal_paper_doi 10.1021/om501150b
_journal_volume 34
_journal_year 2015
_chemical_formula_moiety 'C74 H74 Br2 Ca2 O4, 3(C4 H8 O)'
_chemical_formula_sum 'C86 H98 Br2 Ca2 O7'
_chemical_formula_weight 1483.62
_space_group_crystal_system triclinic
_space_group_IT_number 2
_space_group_name_Hall '-P 1'
_space_group_name_H-M_alt 'P -1'
_symmetry_space_group_name_Hall '-P 1'
_symmetry_space_group_name_H-M 'P -1'
_atom_sites_solution_hydrogens geom
_atom_sites_solution_primary direct
_audit_creation_date 2014-11-04
_audit_creation_method
;
Olex2 1.2
(compiled 2014.09.19 svn.r3010 for OlexSys, GUI svn.r4874)
;
_cell_angle_alpha 92.999(3)
_cell_angle_beta 90.558(2)
_cell_angle_gamma 115.076(2)
_cell_formula_units_Z 1
_cell_length_a 11.3598(6)
_cell_length_b 12.5296(9)
_cell_length_c 14.3526(7)
_cell_measurement_reflns_used 8636
_cell_measurement_temperature 123.15
_cell_measurement_theta_max 28.321
_cell_measurement_theta_min 2.456
_cell_volume 1846.63(19)
_computing_molecular_graphics 'Olex2 (Dolomanov et al., 2009)'
_computing_publication_material 'Olex2 (Dolomanov et al., 2009)'
_computing_structure_refinement 'ShelXL (Sheldrick, 2008)'
_computing_structure_solution 'ShelXS (Sheldrick, 2008)'
_diffrn_ambient_temperature 123.15
_diffrn_measured_fraction_theta_full 0.995
_diffrn_measured_fraction_theta_max 0.995
_diffrn_measurement_device_type 'Bruker APEX-II CCD'
_diffrn_measurement_method '\f and \w scans'
_diffrn_radiation_monochromator graphite
_diffrn_radiation_type MoK\a
_diffrn_radiation_wavelength 0.71073
_diffrn_reflns_av_R_equivalents 0.0249
_diffrn_reflns_av_unetI/netI 0.0432
_diffrn_reflns_Laue_measured_fraction_full 0.995
_diffrn_reflns_Laue_measured_fraction_max 0.995
_diffrn_reflns_limit_h_max 10
_diffrn_reflns_limit_h_min -14
_diffrn_reflns_limit_k_max 16
_diffrn_reflns_limit_k_min -15
_diffrn_reflns_limit_l_max 18
_diffrn_reflns_limit_l_min -18
_diffrn_reflns_number 20718
_diffrn_reflns_point_group_measured_fraction_full 0.995
_diffrn_reflns_point_group_measured_fraction_max 0.995
_diffrn_reflns_theta_full 27.497
_diffrn_reflns_theta_max 27.497
_diffrn_reflns_theta_min 3.420
_diffrn_standards_number 0
_exptl_absorpt_coefficient_mu 1.292
_exptl_absorpt_correction_T_max 0.7457
_exptl_absorpt_correction_T_min 0.7141
_exptl_absorpt_correction_type multi-scan
_exptl_absorpt_process_details
;
SADABS-2008/1 (Bruker,2008) was used for absorption correction.
wR2(int) was 0.0776 before and 0.0358 after correction.
The Ratio of minimum to maximum transmission is 0.9576.
The \l/2 correction factor is 0.0015.
;
_exptl_crystal_colour colourless
_exptl_crystal_colour_primary colourless
_exptl_crystal_density_diffrn 1.334
_exptl_crystal_description block
_exptl_crystal_F_000 780
_exptl_crystal_size_max 0.2
_exptl_crystal_size_mid 0.2
_exptl_crystal_size_min 0.1
_refine_diff_density_max 0.680
_refine_diff_density_min -0.401
_refine_diff_density_rms 0.071
_refine_ls_extinction_method none
_refine_ls_goodness_of_fit_ref 1.038
_refine_ls_hydrogen_treatment constr
_refine_ls_matrix_type full
_refine_ls_number_parameters 460
_refine_ls_number_reflns 8439
_refine_ls_number_restraints 13
_refine_ls_restrained_S_all 1.038
_refine_ls_R_factor_all 0.0495
_refine_ls_R_factor_gt 0.0368
_refine_ls_shift/su_max 0.001
_refine_ls_shift/su_mean 0.000
_refine_ls_structure_factor_coef Fsqd
_refine_ls_weighting_details 'w=1/[\s^2^(Fo^2^)+(0.0396P)^2^+1.2032P] where P=(Fo^2^+2Fc^2^)/3'
_refine_ls_weighting_scheme calc
_refine_ls_wR_factor_gt 0.0840
_refine_ls_wR_factor_ref 0.0891
_reflns_Friedel_coverage 0.000
_reflns_number_gt 7003
_reflns_number_total 8439
_reflns_threshold_expression 'I > 2\s(I)'
_cod_data_source_file om501150b_si_001.cif
_cod_data_source_block tri
_cod_depositor_comments 'Adding full bibliography for 4085114--4085119.cif.'
_cod_database_code 4085116
_shelx_space_group_comment
;
The symmetry employed for this shelxl refinement is uniquely defined
by the following loop, which should always be used as a source of
symmetry information in preference to the above space-group names.
They are only intended as comments.
;
_shelx_estimated_absorpt_t_max 0.882
_shelx_estimated_absorpt_t_min 0.782
_olex2_refinement_description
;
1. Others
 Fixed Sof: C44(0.5) H44A(0.5) H44B(0.5) C43(0.5) H43A(0.5) H43B(0.5) C42(0.5)
 H42A(0.5) H42B(0.5) C45(0.5) H45A(0.5) H45B(0.5) O4(0.5)
 Fixed Uiso: H1(0.015) H19(0.019) H17(0.023) H13(0.022) H11(0.022) H10(0.031)
 H29(0.023) H23(0.021) H25(0.023) H16(0.027) H8(0.029) H20(0.025) H15(0.025)
 H14(0.028) H7(0.021) H21(0.027) H34A(0.03) H34B(0.03) H33A(0.029) H33B(0.029)
 H37A(0.031) H37B(0.031) H22(0.026) H36A(0.034) H36B(0.034) H30A(0.032)
 H30B(0.032) H26(0.032) H27(0.034) H35A(0.04) H35B(0.04) H9(0.034) H28(0.032)
 H31A(0.046) H31B(0.046) H32A(0.045) H32B(0.045) H38A(0.046) H38B(0.046)
 H39A(0.045) H39B(0.045) H41A(0.055) H41B(0.055) H40A(0.066) H40B(0.066)
 H44A(0.046) H44B(0.046) H43A(0.045) H43B(0.045) H42A(0.045) H42B(0.045)
 H45A(0.041) H45B(0.041)
 Fixed X: H1(0.5506) H19(0.4792) H17(0.7772) H13(0.7131) H11(0.8485)
 H10(1.0428) H29(0.3715) H23(0.3932) H25(0.2272) H16(0.9249) H8(0.9841)
 H20(0.3865) H15(0.9724) H14(0.8626) H7(0.79) H21(0.2985) H34A(0.1642)
 H34B(0.1385) H33A(0.5907) H33B(0.4508) H37A(0.3477) H37B(0.3211) H22(0.3031)
 H36A(0.128) H36B(0.1311) H30A(0.5826) H30B(0.7107) H26(0.0209) H27(-0.0122)
 H35A(0.0747) H35B(-0.0067) H9(1.1108) H28(0.163) H31A(0.7816) H31B(0.711)
 H32A(0.527) H32B(0.6354) H38A(0.3591) H38B(0.2136) H39A(0.2209) H39B(0.377)
 H41A(0.3021) H41B(0.4394) H40A(0.3251) H40B(0.1899) H44A(0.1095) H44B(0.0592)
 H43A(-0.1442) H43B(-0.0966) H42A(-0.1421) H42B(-0.1345) H45A(0.2035)
 H45B(0.0977)
 Fixed Y: H1(0.9545) H19(0.7102) H17(0.9542) H13(0.6829) H11(1.1065)
 H10(1.264) H29(0.7939) H23(0.5538) H25(0.6793) H16(0.9067) H8(1.1565)
 H20(0.5254) H15(0.752) H14(0.6374) H7(0.9997) H21(0.3547) H34A(0.9633)
 H34B(0.8415) H33A(1.287) H33B(1.239) H37A(1.0007) H37B(1.108) H22(0.3695)
 H36A(1.0049) H36B(0.8793) H30A(1.1895) H30B(1.1894) H26(0.5803) H27(0.5887)
 H35A(1.025) H35B(0.8848) H9(1.2902) H28(0.6977) H31A(1.3788) H31B(1.3858)
 H32A(1.3682) H32B(1.4441) H38A(0.5216) H38B(0.4231) H39A(0.3938) H39B(0.4417)
 H41A(0.2003) H41B(0.2842) H40A(0.2479) H40B(0.214) H44A(0.5039) H44B(0.6061)
 H43A(0.4778) H43B(0.3735) H42A(0.4809) H42B(0.3559) H45A(0.6041) H45B(0.6568)
 Fixed Z: H1(0.1285) H19(0.4616) H17(0.464) H13(0.276) H11(0.3539) H10(0.3208)
 H29(0.0309) H23(0.2007) H25(0.2816) H16(0.5463) H8(0.0473) H20(0.523)
 H15(0.4912) H14(0.3573) H7(0.0797) H21(0.4238) H34A(0.3781) H34B(0.3203)
 H33A(0.3871) H33B(0.3339) H37A(0.1451) H37B(0.1912) H22(0.2627) H36A(0.1115)
 H36B(0.1267) H30A(0.1382) H30B(0.187) H26(0.2126) H27(0.0526) H35A(0.2636)
 H35B(0.2415) H9(0.1669) H28(-0.0372) H31A(0.2452) H31B(0.1491) H32A(0.2218)
 H32B(0.3016) H38A(0.0243) H38B(0.0362) H39A(-0.118) H39B(-0.115) H41A(0.0458)
 H41B(0.0045) H40A(-0.129) H40B(-0.0771) H44A(0.4121) H44B(0.4073) H43A(0.432)
 H43B(0.424) H42A(0.5863) H42B(0.575) H45A(0.548) H45B(0.561)
;
_shelx_shelxl_version_number 2014/7
_olex2_submission_special_instructions 'No special instructions were received'

loop_
_space_group_symop_operation_xyz
'x, y, z'
'-x, -y, -z'

loop_
_atom_site_label
_atom_site_type_symbol
_atom_site_fract_x
_atom_site_fract_y
_atom_site_fract_z
_atom_site_U_iso_or_equiv
_atom_site_adp_type
_atom_site_occupancy
_atom_site_site_symmetry_order
_atom_site_calc_flag
_atom_site_refinement_flags_posn
_atom_site_refinement_flags_occupancy
_atom_site_disorder_assembly
_atom_site_disorder_group
Br1 Br 0.33818(2) 0.87585(2) 0.49893(2) 0.01682(7) Uani 1 1 d . . . .
Ca1 Ca 0.49490(4) 0.98198(3) 0.34370(3) 0.01137(9) Uani 1 1 d . . . .
O2 O 0.29873(14) 0.98142(13) 0.28034(10) 0.0190(3) Uani 1 1 d . . . .
O1 O 0.56907(14) 1.17123(12) 0.27712(10) 0.0178(3) Uani 1 1 d . . . .
C5 C 0.45538(19) 0.80594(17) 0.20671(13) 0.0124(4) Uani 1 1 d . . . .
C1 C 0.55674(19) 0.91034(17) 0.17865(13) 0.0125(4) Uani 1 1 d . . . .
H1 H 0.5506 0.9545 0.1285 0.015 Uiso 1 1 calc R . . .
C2 C 0.66888(19) 0.93926(17) 0.23639(13) 0.0121(4) Uani 1 1 d . . . .
C6 C 0.79680(19) 1.03621(17) 0.22052(14) 0.0131(4) Uani 1 1 d . . . .
C4 C 0.50581(19) 0.76806(17) 0.28347(13) 0.0118(4) Uani 1 1 d . . . .
C19 C 0.4426(2) 0.64125(18) 0.42064(14) 0.0160(4) Uani 1 1 d . . . .
H19 H 0.4792 0.7102 0.4616 0.019 Uiso 1 1 calc R . . .
C17 C 0.7944(2) 0.88976(19) 0.44141(15) 0.0192(5) Uani 1 1 d . . . .
H17 H 0.7772 0.9542 0.4640 0.023 Uiso 1 1 calc R . . .
C12 C 0.73101(18) 0.82516(17) 0.36011(14) 0.0119(4) Uani 1 1 d . . . .
C24 C 0.32300(19) 0.74654(18) 0.16398(14) 0.0145(4) Uani 1 1 d . . . .
C13 C 0.7570(2) 0.72996(19) 0.33045(15) 0.0184(4) Uani 1 1 d . . . .
H13 H 0.7131 0.6829 0.2760 0.022 Uiso 1 1 calc R . . .
C18 C 0.44456(18) 0.65197(17) 0.32435(14) 0.0123(4) Uani 1 1 d . . . .
C11 C 0.8751(2) 1.11639(19) 0.29118(15) 0.0183(4) Uani 1 1 d . . . .
H11 H 0.8485 1.1065 0.3539 0.022 Uiso 1 1 calc R . . .
C3 C 0.63739(19) 0.85056(17) 0.30236(13) 0.0118(4) Uani 1 1 d . . . .
C10 C 0.9911(2) 1.2103(2) 0.27164(17) 0.0259(5) Uani 1 1 d . . . .
H10 H 1.0428 1.2640 0.3208 0.031 Uiso 1 1 calc R . . .
C29 C 0.3005(2) 0.7508(2) 0.06849(15) 0.0192(5) Uani 1 1 d . . . .
H29 H 0.3715 0.7939 0.0309 0.023 Uiso 1 1 calc R . . .
C23 C 0.3921(2) 0.54866(18) 0.26655(15) 0.0176(4) Uani 1 1 d . . . .
H23 H 0.3932 0.5538 0.2007 0.021 Uiso 1 1 calc R . . .
C25 C 0.2153(2) 0.68258(19) 0.21637(15) 0.0193(5) Uani 1 1 d . . . .
H25 H 0.2272 0.6793 0.2816 0.023 Uiso 1 1 calc R . . .
C16 C 0.8830(2) 0.8618(2) 0.49049(16) 0.0223(5) Uani 1 1 d . . . .
H16 H 0.9249 0.9067 0.5463 0.027 Uiso 1 1 calc R . . .
C8 C 0.9564(2) 1.1467(2) 0.10974(16) 0.0243(5) Uani 1 1 d . . . .
H8 H 0.9841 1.1565 0.0473 0.029 Uiso 1 1 calc R . . .
C20 C 0.3881(2) 0.5313(2) 0.45724(16) 0.0206(5) Uani 1 1 d . . . .
H20 H 0.3865 0.5254 0.5230 0.025 Uiso 1 1 calc R . . .
C15 C 0.9101(2) 0.7695(2) 0.45868(16) 0.0210(5) Uani 1 1 d . . . .
H15 H 0.9724 0.7520 0.4912 0.025 Uiso 1 1 calc R . . .
C14 C 0.8459(2) 0.7024(2) 0.37893(16) 0.0232(5) Uani 1 1 d . . . .
H14 H 0.8626 0.6374 0.3573 0.028 Uiso 1 1 calc R . . .
C7 C 0.8407(2) 1.05335(19) 0.12921(15) 0.0179(4) Uani 1 1 d . . . .
H7 H 0.7900 0.9997 0.0797 0.021 Uiso 1 1 calc R . . .
C21 C 0.3359(2) 0.43003(19) 0.39851(17) 0.0224(5) Uani 1 1 d . . . .
H21 H 0.2985 0.3547 0.4238 0.027 Uiso 1 1 calc R . . .
C34 C 0.1672(2) 0.9274(2) 0.31560(16) 0.0248(5) Uani 1 1 d . . . .
H34A H 0.1642 0.9633 0.3781 0.030 Uiso 1 1 calc R . . .
H34B H 0.1385 0.8415 0.3203 0.030 Uiso 1 1 calc R . . .
C33 C 0.5450(3) 1.26492(19) 0.32515(16) 0.0245(5) Uani 1 1 d . . . .
H33A H 0.5907 1.2870 0.3871 0.029 Uiso 1 1 calc R . . .
H33B H 0.4508 1.2390 0.3339 0.029 Uiso 1 1 calc R . . .
C37 C 0.2920(2) 1.0214(2) 0.18829(15) 0.0258(5) Uani 1 1 d . . . .
H37A H 0.3477 1.0007 0.1451 0.031 Uiso 1 1 calc R . . .
H37B H 0.3211 1.1080 0.1912 0.031 Uiso 1 1 calc R . . .
C22 C 0.3384(2) 0.43890(19) 0.30322(17) 0.0221(5) Uani 1 1 d . . . .
H22 H 0.3031 0.3695 0.2627 0.026 Uiso 1 1 calc R . . .
C36 C 0.1512(2) 0.9586(2) 0.15616(17) 0.0284(5) Uani 1 1 d . . . .
H36A H 0.1280 1.0049 0.1115 0.034 Uiso 1 1 calc R . . .
H36B H 0.1311 0.8793 0.1267 0.034 Uiso 1 1 calc R . . .
C30 C 0.6410(2) 1.2165(2) 0.19463(17) 0.0264(5) Uani 1 1 d . . . .
H30A H 0.5826 1.1895 0.1382 0.032 Uiso 1 1 calc R . . .
H30B H 0.7107 1.1894 0.1870 0.032 Uiso 1 1 calc R . . .
C26 C 0.0922(2) 0.6241(2) 0.17561(18) 0.0265(5) Uani 1 1 d . . . .
H26 H 0.0209 0.5803 0.2126 0.032 Uiso 1 1 calc R . . .
C27 C 0.0724(2) 0.6291(2) 0.08076(17) 0.0281(6) Uani 1 1 d . . . .
H27 H -0.0122 0.5887 0.0526 0.034 Uiso 1 1 calc R . . .
C35 C 0.0816(2) 0.9504(3) 0.24623(18) 0.0333(6) Uani 1 1 d . . . .
H35A H 0.0747 1.0250 0.2636 0.040 Uiso 1 1 calc R . . .
H35B H -0.0067 0.8848 0.2415 0.040 Uiso 1 1 calc R . . .
C9 C 1.0318(2) 1.2257(2) 0.18051(17) 0.0282(6) Uani 1 1 d . . . .
H9 H 1.1108 1.2902 0.1669 0.034 Uiso 1 1 calc R . . .
C28 C 0.1763(2) 0.6931(2) 0.02764(16) 0.0263(5) Uani 1 1 d . . . .
H28 H 0.1630 0.6977 -0.0372 0.032 Uiso 1 1 calc R . . .
C31 C 0.6976(3) 1.3480(2) 0.2094(2) 0.0382(7) Uani 1 1 d . . . .
H31A H 0.7816 1.3788 0.2452 0.046 Uiso 1 1 calc R . . .
H31B H 0.7110 1.3858 0.1491 0.046 Uiso 1 1 calc R . . .
C32 C 0.5967(3) 1.3682(2) 0.26367(19) 0.0378(7) Uani 1 1 d . . . .
H32A H 0.5270 1.3682 0.2218 0.045 Uiso 1 1 calc R . . .
H32B H 0.6354 1.4441 0.3016 0.045 Uiso 1 1 calc R . . .
O3 O 0.3511(2) 0.37117(17) 0.07023(12) 0.0406(5) Uani 1 1 d . . . .
C38 C 0.3016(3) 0.4361(2) 0.01624(18) 0.0386(7) Uani 1 1 d . . . .
H38A H 0.3591 0.5216 0.0243 0.046 Uiso 1 1 calc R . . .
H38B H 0.2136 0.4231 0.0362 0.046 Uiso 1 1 calc R . . .
C39 C 0.2963(3) 0.3929(2) -0.08348(18) 0.0379(7) Uani 1 1 d . . . .
H39A H 0.2209 0.3938 -0.1180 0.045 Uiso 1 1 calc R . . .
H39B H 0.3770 0.4417 -0.1150 0.045 Uiso 1 1 calc R . . .
C41 C 0.3495(3) 0.2746(3) 0.01461(19) 0.0455(8) Uani 1 1 d . . . .
H41A H 0.3021 0.2003 0.0458 0.055 Uiso 1 1 calc R . . .
H41B H 0.4394 0.2842 0.0045 0.055 Uiso 1 1 calc R . . .
C40 C 0.2826(4) 0.2707(3) -0.07670(19) 0.0547(10) Uani 1 1 d . . . .
H40A H 0.3251 0.2479 -0.1290 0.066 Uiso 1 1 calc R . . .
H40B H 0.1899 0.2140 -0.0771 0.066 Uiso 1 1 calc R . . .
C44 C 0.0578(11) 0.5408(16) 0.4439(10) 0.038(3) Uani 0.5 1 d . P A -1
H44A H 0.1095 0.5039 0.4121 0.046 Uiso 0.5 1 calc R P A -1
H44B H 0.0592 0.6061 0.4073 0.046 Uiso 0.5 1 calc R P A -1
C43 C -0.0807(12) 0.4504(10) 0.4565(10) 0.038(3) Uani 0.5 1 d . P A -1
H43A H -0.1442 0.4778 0.4320 0.045 Uiso 0.5 1 calc R P A -1
H43B H -0.0966 0.3735 0.4240 0.045 Uiso 0.5 1 calc R P A -1
C42 C -0.0904(12) 0.4400(15) 0.5609(10) 0.037(3) Uani 0.5 1 d . P A -1
H42A H -0.1421 0.4809 0.5863 0.045 Uiso 0.5 1 calc R P A -1
H42B H -0.1345 0.3559 0.5750 0.045 Uiso 0.5 1 calc R P A -1
C45 C 0.1096(12) 0.5848(9) 0.5430(10) 0.034(2) Uani 0.5 1 d . P A -1
H45A H 0.2035 0.6041 0.5480 0.041 Uiso 0.5 1 calc R P A -1
H45B H 0.0977 0.6568 0.5610 0.041 Uiso 0.5 1 calc R P A -1
O4 O 0.0386(4) 0.4927(4) 0.6032(3) 0.0483(10) Uani 0.5 1 d . P A -1

loop_
_atom_site_aniso_label
_atom_site_aniso_U_11
_atom_site_aniso_U_22
_atom_site_aniso_U_33
_atom_site_aniso_U_23
_atom_site_aniso_U_13
_atom_site_aniso_U_12
Br1 0.01781(11) 0.01786(12) 0.01328(11) 0.00162(8) 0.00155(8) 0.00605(9)
Ca1 0.01348(19) 0.0127(2) 0.00905(19) 0.00114(15) 0.00134(15) 0.00659(17)
O2 0.0156(7) 0.0280(8) 0.0160(7) 0.0054(6) 0.0006(6) 0.0114(7)
O1 0.0269(8) 0.0158(7) 0.0138(7) 0.0038(6) 0.0061(6) 0.0118(7)
C5 0.0134(9) 0.0153(10) 0.0089(9) -0.0024(8) -0.0003(8) 0.0067(8)
C1 0.0155(10) 0.0153(10) 0.0079(9) 0.0003(8) 0.0020(8) 0.0078(9)
C2 0.0143(9) 0.0126(10) 0.0106(9) -0.0002(8) 0.0022(8) 0.0071(8)
C6 0.0140(9) 0.0133(10) 0.0146(10) 0.0031(8) 0.0013(8) 0.0081(8)
C4 0.0138(9) 0.0129(10) 0.0093(9) -0.0018(8) 0.0009(8) 0.0066(8)
C19 0.0178(10) 0.0163(10) 0.0160(10) 0.0000(8) -0.0003(8) 0.0094(9)
C17 0.0236(11) 0.0163(11) 0.0194(11) -0.0038(9) -0.0047(9) 0.0108(9)
C12 0.0104(9) 0.0122(10) 0.0129(10) 0.0053(8) 0.0036(8) 0.0039(8)
C24 0.0154(10) 0.0141(10) 0.0157(10) -0.0026(8) -0.0017(8) 0.0084(9)
C13 0.0235(11) 0.0181(11) 0.0157(11) 0.0004(9) 0.0003(9) 0.0109(9)
C18 0.0095(9) 0.0118(10) 0.0149(10) 0.0013(8) 0.0000(8) 0.0039(8)
C11 0.0182(10) 0.0192(11) 0.0157(11) 0.0027(9) 0.0022(9) 0.0062(9)
C3 0.0133(9) 0.0130(10) 0.0096(9) -0.0022(8) 0.0001(8) 0.0066(8)
C10 0.0194(11) 0.0253(13) 0.0242(12) -0.0003(10) -0.0041(10) 0.0013(10)
C29 0.0200(11) 0.0242(12) 0.0155(11) -0.0023(9) -0.0002(9) 0.0117(10)
C23 0.0183(10) 0.0177(11) 0.0156(10) -0.0005(8) -0.0005(9) 0.0068(9)
C25 0.0178(10) 0.0209(11) 0.0185(11) 0.0005(9) -0.0008(9) 0.0077(9)
C16 0.0219(11) 0.0221(12) 0.0205(11) 0.0008(9) -0.0090(9) 0.0072(10)
C8 0.0214(11) 0.0320(13) 0.0163(11) 0.0086(10) 0.0041(9) 0.0074(10)
C20 0.0240(11) 0.0244(12) 0.0184(11) 0.0093(9) 0.0074(9) 0.0140(10)
C15 0.0163(10) 0.0265(12) 0.0244(12) 0.0120(10) 0.0019(9) 0.0120(10)
C14 0.0297(12) 0.0268(12) 0.0233(12) 0.0064(10) 0.0049(10) 0.0210(11)
C7 0.0177(10) 0.0197(11) 0.0155(10) 0.0019(9) 0.0002(9) 0.0073(9)
C21 0.0176(11) 0.0164(11) 0.0344(13) 0.0102(10) 0.0084(10) 0.0073(9)
C34 0.0181(11) 0.0399(14) 0.0203(12) 0.0033(10) 0.0034(9) 0.0158(11)
C33 0.0390(14) 0.0186(11) 0.0210(12) 0.0016(9) 0.0091(10) 0.0169(11)
C37 0.0256(12) 0.0389(14) 0.0155(11) 0.0091(10) -0.0001(9) 0.0154(11)
C22 0.0163(10) 0.0146(11) 0.0315(13) -0.0031(9) -0.0031(9) 0.0034(9)
C36 0.0282(13) 0.0380(15) 0.0234(12) 0.0027(11) -0.0063(10) 0.0184(12)
C30 0.0381(14) 0.0232(12) 0.0261(12) 0.0119(10) 0.0177(11) 0.0195(11)
C26 0.0162(11) 0.0246(12) 0.0339(14) -0.0016(10) -0.0004(10) 0.0044(10)
C27 0.0176(11) 0.0317(14) 0.0335(14) -0.0129(11) -0.0109(10) 0.0110(10)
C35 0.0225(12) 0.0501(17) 0.0333(14) 0.0114(12) -0.0003(11) 0.0202(12)
C9 0.0170(11) 0.0270(13) 0.0304(13) 0.0136(11) 0.0025(10) -0.0018(10)
C28 0.0294(13) 0.0371(14) 0.0172(11) -0.0095(10) -0.0100(10) 0.0201(12)
C31 0.0521(17) 0.0244(13) 0.0399(16) 0.0109(12) 0.0189(14) 0.0165(13)
C32 0.0637(19) 0.0249(13) 0.0346(15) 0.0080(11) 0.0183(14) 0.0273(14)
O3 0.0598(13) 0.0425(11) 0.0222(9) -0.0053(8) -0.0103(9) 0.0253(10)
C38 0.0623(19) 0.0343(15) 0.0270(14) -0.0034(11) -0.0027(13) 0.0286(15)
C39 0.0624(19) 0.0396(16) 0.0246(13) 0.0002(12) 0.0008(13) 0.0344(15)
C41 0.078(2) 0.0417(17) 0.0304(15) 0.0042(13) -0.0030(15) 0.0381(17)
C40 0.116(3) 0.0419(17) 0.0239(14) -0.0051(13) -0.0068(17) 0.052(2)
C44 0.019(6) 0.061(9) 0.042(5) 0.014(5) 0.009(4) 0.023(6)
C43 0.032(6) 0.022(6) 0.047(5) 0.025(4) -0.003(4) -0.003(4)
C42 0.017(6) 0.033(4) 0.052(6) -0.010(4) 0.008(4) 0.002(4)
C45 0.021(4) 0.027(6) 0.049(5) 0.023(5) 0.016(4) 0.004(5)
O4 0.043(3) 0.052(3) 0.048(3) 0.016(2) 0.003(2) 0.017(2)

loop_
_atom_type_symbol
_atom_type_description
_atom_type_scat_dispersion_real
_atom_type_scat_dispersion_imag
_atom_type_scat_source
C C 0.0033 0.0016 'International Tables Vol C Tables 4.2.6.8 and 6.1.1.4'
H H 0.0000 0.0000 'International Tables Vol C Tables 4.2.6.8 and 6.1.1.4'
O O 0.0106 0.0060 'International Tables Vol C Tables 4.2.6.8 and 6.1.1.4'
Ca Ca 0.2262 0.3064 'International Tables Vol C Tables 4.2.6.8 and 6.1.1.4'
Br Br -0.2901 2.4595 'International Tables Vol C Tables 4.2.6.8 and 6.1.1.4'

loop_
_geom_angle_atom_site_label_1
_geom_angle_atom_site_label_2
_geom_angle_atom_site_label_3
_geom_angle
_geom_angle_site_symmetry_3
Ca1 Br1 Ca1 101.327(12) 2_676
Br1 Ca1 Br1 78.675(12) 2_676
O2 Ca1 Br1 84.51(4) .
O2 Ca1 Br1 129.60(4) 2_676
O2 Ca1 O1 76.82(5) .
O2 Ca1 C5 85.08(6) .
O2 Ca1 C1 93.02(6) .
O2 Ca1 C2 122.83(6) .
O2 Ca1 C4 108.49(6) .
O2 Ca1 C3 134.21(6) .
O1 Ca1 Br1 134.92(4) .
O1 Ca1 Br1 82.40(4) 2_676
O1 Ca1 C5 110.65(6) .
O1 Ca1 C1 84.55(5) .
O1 Ca1 C2 87.66(5) .
O1 Ca1 C4 132.62(5) .
O1 Ca1 C3 116.38(5) .
C5 Ca1 Br1 145.31(4) 2_676
C5 Ca1 Br1 108.11(4) .
C5 Ca1 C4 29.59(6) .
C5 Ca1 C3 49.15(6) .
C1 Ca1 Br1 137.69(5) .
C1 Ca1 Br1 130.22(4) 2_676
C1 Ca1 C5 29.92(6) .
C1 Ca1 C2 30.22(6) .
C1 Ca1 C4 48.72(6) .
C1 Ca1 C3 49.18(6) .
C2 Ca1 Br1 101.28(4) 2_676
C2 Ca1 Br1 135.98(4) .
C2 Ca1 C5 49.73(6) .
C2 Ca1 C4 48.93(6) .
C2 Ca1 C3 29.89(6) .
C4 Ca1 Br1 92.12(4) .
C4 Ca1 Br1 119.20(4) 2_676
C3 Ca1 Br1 96.16(4) 2_676
C3 Ca1 Br1 106.11(4) .
C3 Ca1 C4 29.31(6) .
C34 O2 Ca1 128.80(12) .
C37 O2 Ca1 121.87(12) .
C37 O2 C34 108.64(16) .
C33 O1 Ca1 119.28(12) .
C30 O1 Ca1 132.11(12) .
C30 O1 C33 108.58(15) .
C1 C5 Ca1 72.40(11) .
C1 C5 C4 106.94(17) .
C1 C5 C24 126.39(18) .
C4 C5 Ca1 77.75(11) .
C4 C5 C24 126.67(18) .
C24 C5 Ca1 116.17(12) .
Ca1 C1 H1 113.1 .
C5 C1 Ca1 77.68(11) .
C5 C1 H1 125.2 .
C5 C1 C2 109.68(17) .
C2 C1 Ca1 76.18(11) .
C2 C1 H1 125.2 .
C1 C2 Ca1 73.59(11) .
C1 C2 C6 124.00(18) .
C1 C2 C3 107.37(17) .
C6 C2 Ca1 119.84(12) .
C3 C2 Ca1 78.04(11) .
C3 C2 C6 128.24(18) .
C11 C6 C2 123.62(18) .
C11 C6 C7 117.37(19) .
C7 C6 C2 118.94(18) .
C5 C4 Ca1 72.66(11) .
C5 C4 C18 126.45(18) .
C18 C4 Ca1 128.52(13) .
C3 C4 Ca1 74.45(11) .
C3 C4 C5 108.44(17) .
C3 C4 C18 123.97(18) .
C18 C19 H19 119.6 .
C20 C19 H19 119.6 .
C20 C19 C18 120.8(2) .
C12 C17 H17 119.4 .
C12 C17 C16 121.1(2) .
C16 C17 H17 119.4 .
C17 C12 C13 117.61(19) .
C17 C12 C3 124.65(18) .
C13 C12 C3 117.75(18) .
C29 C24 C5 121.05(18) .
C25 C24 C5 121.75(18) .
C25 C24 C29 117.20(19) .
C12 C13 H13 119.3 .
C14 C13 C12 121.3(2) .
C14 C13 H13 119.3 .
C19 C18 C4 121.83(18) .
C23 C18 C4 120.20(18) .
C23 C18 C19 117.89(19) .
C6 C11 H11 119.3 .
C10 C11 C6 121.3(2) .
C10 C11 H11 119.3 .
C2 C3 Ca1 72.08(11) .
C2 C3 C12 126.60(17) .
C4 C3 Ca1 76.24(11) .
C4 C3 C2 107.58(17) .
C4 C3 C12 123.35(17) .
C12 C3 Ca1 131.56(13) .
C11 C10 H10 119.9 .
C9 C10 C11 120.1(2) .
C9 C10 H10 119.9 .
C24 C29 H29 119.4 .
C28 C29 C24 121.2(2) .
C28 C29 H29 119.4 .
C18 C23 H23 119.4 .
C22 C23 C18 121.2(2) .
C22 C23 H23 119.4 .
C24 C25 H25 119.2 .
C26 C25 C24 121.6(2) .
C26 C25 H25 119.2 .
C17 C16 H16 119.8 .
C15 C16 C17 120.4(2) .
C15 C16 H16 119.8 .
C7 C8 H8 119.8 .
C9 C8 H8 119.8 .
C9 C8 C7 120.4(2) .
C19 C20 H20 119.9 .
C21 C20 C19 120.3(2) .
C21 C20 H20 119.9 .
C16 C15 H15 120.3 .
C16 C15 C14 119.5(2) .
C14 C15 H15 120.3 .
C13 C14 H14 120.0 .
C15 C14 C13 120.1(2) .
C15 C14 H14 120.0 .
C6 C7 H7 119.3 .
C8 C7 C6 121.3(2) .
C8 C7 H7 119.3 .
C20 C21 H21 120.1 .
C22 C21 C20 119.7(2) .
C22 C21 H21 120.1 .
O2 C34 H34A 110.5 .
O2 C34 H34B 110.5 .
O2 C34 C35 105.94(18) .
H34A C34 H34B 108.7 .
C35 C34 H34A 110.5 .
C35 C34 H34B 110.5 .
O1 C33 H33A 110.5 .
O1 C33 H33B 110.5 .
O1 C33 C32 106.10(18) .
H33A C33 H33B 108.7 .
C32 C33 H33A 110.5 .
C32 C33 H33B 110.5 .
O2 C37 H37A 110.6 .
O2 C37 H37B 110.6 .
O2 C37 C36 105.62(18) .
H37A C37 H37B 108.7 .
C36 C37 H37A 110.6 .
C36 C37 H37B 110.6 .
C23 C22 H22 120.0 .
C21 C22 C23 120.1(2) .
C21 C22 H22 120.0 .
C37 C36 H36A 111.3 .
C37 C36 H36B 111.3 .
H36A C36 H36B 109.2 .
C35 C36 C37 102.30(19) .
C35 C36 H36A 111.3 .
C35 C36 H36B 111.3 .
O1 C30 H30A 110.6 .
O1 C30 H30B 110.6 .
O1 C30 C31 105.77(18) .
H30A C30 H30B 108.7 .
C31 C30 H30A 110.6 .
C31 C30 H30B 110.6 .
C25 C26 H26 119.9 .
C25 C26 C27 120.2(2) .
C27 C26 H26 119.9 .
C26 C27 H27 120.2 .
C28 C27 C26 119.5(2) .
C28 C27 H27 120.2 .
C34 C35 C36 103.10(19) .
C34 C35 H35A 111.1 .
C34 C35 H35B 111.1 .
C36 C35 H35A 111.1 .
C36 C35 H35B 111.1 .
H35A C35 H35B 109.1 .
C10 C9 H9 120.3 .
C8 C9 C10 119.5(2) .
C8 C9 H9 120.3 .
C29 C28 H28 119.9 .
C27 C28 C29 120.3(2) .
C27 C28 H28 119.9 .
C30 C31 H31A 111.2 .
C30 C31 H31B 111.2 .
H31A C31 H31B 109.1 .
C32 C31 C30 103.0(2) .
C32 C31 H31A 111.2 .
C32 C31 H31B 111.2 .
C33 C32 H32A 111.1 .
C33 C32 H32B 111.1 .
C31 C32 C33 103.4(2) .
C31 C32 H32A 111.1 .
C31 C32 H32B 111.1 .
H32A C32 H32B 109.1 .
C41 O3 C38 109.14(19) .
O3 C38 H38A 110.3 .
O3 C38 H38B 110.3 .
O3 C38 C39 107.1(2) .
H38A C38 H38B 108.5 .
C39 C38 H38A 110.3 .
C39 C38 H38B 110.3 .
C38 C39 H39A 111.1 .
C38 C39 H39B 111.1 .
H39A C39 H39B 109.1 .
C40 C39 C38 103.3(2) .
C40 C39 H39A 111.1 .
C40 C39 H39B 111.1 .
O3 C41 H41A 110.2 .
O3 C41 H41B 110.2 .
O3 C41 C40 107.6(2) .
H41A C41 H41B 108.5 .
C40 C41 H41A 110.2 .
C40 C41 H41B 110.2 .
C39 C40 C41 104.0(2) .
C39 C40 H40A 110.9 .
C39 C40 H40B 110.9 .
C41 C40 H40A 110.9 .
C41 C40 H40B 110.9 .
H40A C40 H40B 109.0 .
H44A C44 H44B 109.0 .
C43 C44 H44A 111.0 .
C43 C44 H44B 111.0 .
C45 C44 H44A 111.0 .
C45 C44 H44B 111.0 .
C45 C44 C43 103.6(8) .
C44 C43 H43A 110.9 .
C44 C43 H43B 110.9 .
H43A C43 H43B 108.9 .
C42 C43 C44 104.2(7) .
C42 C43 H43A 110.9 .
C42 C43 H43B 110.9 .
C43 C42 H42A 109.9 .
C43 C42 H42B 109.9 .
H42A C42 H42B 108.3 .
O4 C42 C43 108.9(9) .
O4 C42 H42A 109.9 .
O4 C42 H42B 109.9 .
C44 C45 H45A 110.2 .
C44 C45 H45B 110.2 .
H45A C45 H45B 108.5 .
O4 C45 C44 107.7(9) .
O4 C45 H45A 110.2 .
O4 C45 H45B 110.2 .
C45 O4 C42 103.4(10) .

loop_
_geom_bond_atom_site_label_1
_geom_bond_atom_site_label_2
_geom_bond_distance
_geom_bond_site_symmetry_2
Br1 Ca1 2.8779(4) .
Br1 Ca1 2.9160(5) 2_676
Ca1 Br1 2.9160(5) 2_676
Ca1 O2 2.3957(15) .
Ca1 O1 2.4093(14) .
Ca1 C5 2.7608(19) .
Ca1 C1 2.6935(19) .
Ca1 C2 2.7266(19) .
Ca1 C4 2.826(2) .
Ca1 C3 2.8034(19) .
O2 C34 1.463(3) .
O2 C37 1.450(3) .
O1 C33 1.455(3) .
O1 C30 1.445(3) .
C5 C1 1.409(3) .
C5 C4 1.428(3) .
C5 C24 1.476(3) .
C1 H1 0.9500 .
C1 C2 1.413(3) .
C2 C6 1.476(3) .
C2 C3 1.428(3) .
C6 C11 1.396(3) .
C6 C7 1.401(3) .
C4 C18 1.478(3) .
C4 C3 1.425(3) .
C19 H19 0.9500 .
C19 C18 1.395(3) .
C19 C20 1.384(3) .
C17 H17 0.9500 .
C17 C12 1.388(3) .
C17 C16 1.394(3) .
C12 C13 1.393(3) .
C12 C3 1.489(3) .
C24 C29 1.400(3) .
C24 C25 1.398(3) .
C13 H13 0.9500 .
C13 C14 1.389(3) .
C18 C23 1.394(3) .
C11 H11 0.9500 .
C11 C10 1.388(3) .
C10 H10 0.9500 .
C10 C9 1.387(3) .
C29 H29 0.9500 .
C29 C28 1.390(3) .
C23 H23 0.9500 .
C23 C22 1.382(3) .
C25 H25 0.9500 .
C25 C26 1.380(3) .
C16 H16 0.9500 .
C16 C15 1.374(3) .
C8 H8 0.9500 .
C8 C7 1.382(3) .
C8 C9 1.380(3) .
C20 H20 0.9500 .
C20 C21 1.383(3) .
C15 H15 0.9500 .
C15 C14 1.383(3) .
C14 H14 0.9500 .
C7 H7 0.9500 .
C21 H21 0.9500 .
C21 C22 1.378(3) .
C34 H34A 0.9900 .
C34 H34B 0.9900 .
C34 C35 1.506(3) .
C33 H33A 0.9900 .
C33 H33B 0.9900 .
C33 C32 1.511(3) .
C37 H37A 0.9900 .
C37 H37B 0.9900 .
C37 C36 1.508(3) .
C22 H22 0.9500 .
C36 H36A 0.9900 .
C36 H36B 0.9900 .
C36 C35 1.507(3) .
C30 H30A 0.9900 .
C30 H30B 0.9900 .
C30 C31 1.494(3) .
C26 H26 0.9500 .
C26 C27 1.387(3) .
C27 H27 0.9500 .
C27 C28 1.377(4) .
C35 H35A 0.9900 .
C35 H35B 0.9900 .
C9 H9 0.9500 .
C28 H28 0.9500 .
C31 H31A 0.9900 .
C31 H31B 0.9900 .
C31 C32 1.493(4) .
C32 H32A 0.9900 .
C32 H32B 0.9900 .
O3 C38 1.422(3) .
O3 C41 1.408(3) .
C38 H38A 0.9900 .
C38 H38B 0.9900 .
C38 C39 1.495(3) .
C39 H39A 0.9900 .
C39 H39B 0.9900 .
C39 C40 1.481(4) .
C41 H41A 0.9900 .
C41 H41B 0.9900 .
C41 C40 1.496(4) .
C40 H40A 0.9900 .
C40 H40B 0.9900 .
C44 H44A 0.9900 .
C44 H44B 0.9900 .
C44 C43 1.519(12) .
C44 C45 1.517(11) .
C43 H43A 0.9900 .
C43 H43B 0.9900 .
C43 C42 1.512(11) .
C42 H42A 0.9900 .
C42 H42B 0.9900 .
C42 O4 1.440(12) .
C45 H45A 0.9900 .
C45 H45B 0.9900 .
C45 O4 1.434(10) .

loop_
_geom_torsion_atom_site_label_1
_geom_torsion_atom_site_label_2
_geom_torsion_atom_site_label_3
_geom_torsion_atom_site_label_4
_geom_torsion
Ca1 O2 C34 C35 -177.73(15)
Ca1 O2 C37 C36 154.61(14)
Ca1 O1 C33 C32 -177.18(16)
Ca1 O1 C30 C31 -159.95(16)
Ca1 C5 C1 C2 70.26(13)
Ca1 C5 C4 C18 125.49(19)
Ca1 C5 C4 C3 -66.41(13)
Ca1 C5 C24 C29 118.56(18)
Ca1 C5 C24 C25 -62.3(2)
Ca1 C1 C2 C6 -115.29(18)
Ca1 C1 C2 C3 71.43(13)
Ca1 C2 C6 C11 45.5(2)
Ca1 C2 C6 C7 -131.34(16)
Ca1 C2 C3 C4 68.61(13)
Ca1 C2 C3 C12 -128.92(19)
Ca1 C4 C18 C19 -41.4(3)
Ca1 C4 C18 C23 141.69(16)
Ca1 C4 C3 C2 -65.80(13)
Ca1 C4 C3 C12 131.03(18)
O2 C34 C35 C36 28.1(3)
O2 C37 C36 C35 33.7(2)
O1 C33 C32 C31 -25.1(3)
O1 C30 C31 C32 -33.5(3)
C5 C1 C2 Ca1 -71.26(14)
C5 C1 C2 C6 173.45(18)
C5 C1 C2 C3 0.2(2)
C5 C4 C18 C19 -138.0(2)
C5 C4 C18 C23 45.1(3)
C5 C4 C3 Ca1 65.23(13)
C5 C4 C3 C2 -0.6(2)
C5 C4 C3 C12 -163.74(17)
C5 C24 C29 C28 178.8(2)
C5 C24 C25 C26 -178.0(2)
C1 C5 C4 Ca1 67.07(13)
C1 C5 C4 C18 -167.44(18)
C1 C5 C4 C3 0.7(2)
C1 C5 C24 C29 31.8(3)
C1 C5 C24 C25 -149.1(2)
C1 C2 C6 C11 135.2(2)
C1 C2 C6 C7 -41.7(3)
C1 C2 C3 Ca1 -68.36(13)
C1 C2 C3 C4 0.2(2)
C1 C2 C3 C12 162.72(18)
C2 C6 C11 C10 -176.1(2)
C2 C6 C7 C8 176.37(19)
C6 C2 C3 Ca1 118.7(2)
C6 C2 C3 C4 -172.66(18)
C6 C2 C3 C12 -10.2(3)
C6 C11 C10 C9 -0.2(4)
C4 C5 C1 Ca1 -70.77(13)
C4 C5 C1 C2 -0.5(2)
C4 C5 C24 C29 -147.4(2)
C4 C5 C24 C25 31.8(3)
C4 C18 C23 C22 177.70(19)
C19 C18 C23 C22 0.7(3)
C19 C20 C21 C22 0.0(3)
C17 C12 C13 C14 -1.7(3)
C17 C12 C3 Ca1 -18.8(3)
C17 C12 C3 C2 79.6(3)
C17 C12 C3 C4 -120.5(2)
C17 C16 C15 C14 -1.9(3)
C12 C17 C16 C15 0.5(3)
C12 C13 C14 C15 0.4(3)
C24 C5 C1 Ca1 109.94(19)
C24 C5 C1 C2 -179.80(18)
C24 C5 C4 Ca1 -113.64(19)
C24 C5 C4 C18 11.8(3)
C24 C5 C4 C3 179.94(18)
C24 C29 C28 C27 -0.6(3)
C24 C25 C26 C27 -0.9(3)
C13 C12 C3 Ca1 161.27(15)
C13 C12 C3 C2 -100.3(2)
C13 C12 C3 C4 59.6(3)
C18 C4 C3 Ca1 -126.31(18)
C18 C4 C3 C2 167.90(18)
C18 C4 C3 C12 4.7(3)
C18 C19 C20 C21 0.8(3)
C18 C23 C22 C21 0.0(3)
C11 C6 C7 C8 -0.7(3)
C11 C10 C9 C8 -0.4(4)
C3 C2 C6 C11 -53.0(3)
C3 C2 C6 C7 130.2(2)
C3 C4 C18 C19 55.6(3)
C3 C4 C18 C23 -121.2(2)
C3 C12 C13 C14 178.17(19)
C29 C24 C25 C26 1.2(3)
C25 C24 C29 C28 -0.4(3)
C25 C26 C27 C28 -0.2(4)
C16 C17 C12 C13 1.3(3)
C16 C17 C12 C3 -178.6(2)
C16 C15 C14 C13 1.4(3)
C20 C19 C18 C4 -178.05(19)
C20 C19 C18 C23 -1.1(3)
C20 C21 C22 C23 -0.4(3)
C7 C6 C11 C10 0.8(3)
C7 C8 C9 C10 0.5(4)
C34 O2 C37 C36 -16.6(2)
C33 O1 C30 C31 18.1(3)
C37 O2 C34 C35 -7.3(3)
C37 C36 C35 C34 -37.4(3)
C30 O1 C33 C32 4.4(3)
C30 C31 C32 C33 35.5(3)
C26 C27 C28 C29 0.9(4)
C9 C8 C7 C6 0.0(3)
O3 C38 C39 C40 26.4(3)
O3 C41 C40 C39 22.5(4)
C38 O3 C41 C40 -6.0(3)
C38 C39 C40 C41 -29.1(4)
C41 O3 C38 C39 -12.9(3)
C44 C43 C42 O4 -15(2)
C44 C45 O4 C42 -35.6(10)
C43 C44 C45 O4 26.3(18)
C43 C42 O4 C45 31.3(13)
C45 C44 C43 C42 -7(2)
